data_7041819
loop_
_publ_author_name
'Causero, Andrea'
'Ballmann, Gerd'
'Pahl, J\"urgen'
'F\"arber, Christian'
'Intemann, Julia'
'Harder, Sjoerd'

_publ_section_title
;
 \b-Diketiminate calcium hydride complexes: the importance of solvent
 effects.
;
_journal_issue 6
_journal_name_full 'Dalton transactions (Cambridge, England : 2003)'
_journal_page_first 1822
_journal_page_last 1831
_journal_paper_doi 10.1039/c6dt04659b
_journal_volume 46
_journal_year 2017
_chemical_formula_moiety 'C68 H106 Ca2 N6 O2'
_chemical_formula_sum 'C68 H106 Ca2 N6 O2'
_chemical_formula_weight 1119.74
_space_group_crystal_system monoclinic
_space_group_IT_number 14
_space_group_name_Hall '-P 2yn'
_space_group_name_H-M_alt 'P 1 21/n 1'
_symmetry_space_group_name_Hall '-P 2yn'
_symmetry_space_group_name_H-M 'P 1 21/n 1'
_atom_sites_solution_hydrogens mixed
_atom_sites_solution_primary dual
_audit_creation_date 2016-10-12
_audit_creation_method
;
Olex2 1.2
(compiled 2016.09.09 svn.r3337 for OlexSys, GUI svn.r5227)
;
_audit_update_record
;
2016-12-02 deposited with the CCDC.
2017-01-16 downloaded from the CCDC.
;
_cell_angle_alpha 90
_cell_angle_beta 100.2860(10)
_cell_angle_gamma 90
_cell_formula_units_Z 2
_cell_length_a 14.4825(2)
_cell_length_b 13.02210(10)
_cell_length_c 18.2443(2)
_cell_measurement_reflns_used 17845
_cell_measurement_temperature 100
_cell_measurement_theta_max 73.4220
_cell_measurement_theta_min 3.5420
_cell_volume 3385.44(7)
_computing_cell_refinement
;
CrysAlisPro, Agilent Technologies,
Version 1.171.37.35 (release 13-08-2014 CrysAlis171 .NET)
(compiled Aug 13 2014,18:06:01)
;
_computing_data_collection
;
CrysAlisPro, Agilent Technologies,
Version 1.171.37.35 (release 13-08-2014 CrysAlis171 .NET)
(compiled Aug 13 2014,18:06:01)
;
_computing_data_reduction
;
CrysAlisPro, Agilent Technologies,
Version 1.171.37.35 (release 13-08-2014 CrysAlis171 .NET)
(compiled Aug 13 2014,18:06:01)
;
_computing_molecular_graphics 'Olex2 (Dolomanov et al., 2009)'
_computing_publication_material 'Olex2 (Dolomanov et al., 2009)'
_computing_structure_refinement 'ShelXL (Sheldrick, 2015)'
_computing_structure_solution 'ShelXT (Sheldrick, 2015)'
_diffrn_ambient_environment N~2~
_diffrn_ambient_temperature 100
_diffrn_detector 'CCD plate'
_diffrn_detector_area_resol_mean 5.2903
_diffrn_detector_type AtlasS2
_diffrn_measured_fraction_theta_full 0.998
_diffrn_measured_fraction_theta_max 0.998
_diffrn_measurement_details
;
#__ type_ start__ end____ width___ exp.time_
  1 omega -112.00  -15.00   1.0000    1.0000
omega____ theta____ kappa____ phi______ frames
    -      -41.6909  -57.0000  -90.0000 97

#__ type_ start__ end____ width___ exp.time_
  2 omega  -68.00   28.00   1.0000    1.0000
omega____ theta____ kappa____ phi______ frames
    -      -41.6909   57.0000   60.0000 96

#__ type_ start__ end____ width___ exp.time_
  3 omega  -64.00   31.00   1.0000    1.0000
omega____ theta____ kappa____ phi______ frames
    -      -41.6909   38.0000 -150.0000 95

#__ type_ start__ end____ width___ exp.time_
  4 omega   23.00   97.00   1.0000    1.0000
omega____ theta____ kappa____ phi______ frames
    -       41.6909 -125.0000 -120.0000 74

#__ type_ start__ end____ width___ exp.time_
  5 omega   31.00  130.00   1.0000    4.0000
omega____ theta____ kappa____ phi______ frames
    -      105.9955  -30.0000    0.0000 99

#__ type_ start__ end____ width___ exp.time_
  6 omega   31.00  130.00   1.0000    4.0000
omega____ theta____ kappa____ phi______ frames
    -      105.9955  -30.0000  -90.0000 99

#__ type_ start__ end____ width___ exp.time_
  7 omega   94.00  178.00   1.0000    4.0000
omega____ theta____ kappa____ phi______ frames
    -      105.9955  125.0000   30.0000 84

#__ type_ start__ end____ width___ exp.time_
  8 omega   25.00  109.00   1.0000    4.0000
omega____ theta____ kappa____ phi______ frames
    -      105.9955  -94.0000  -30.0000 84

#__ type_ start__ end____ width___ exp.time_
  9 omega   31.00  130.00   1.0000    4.0000
omega____ theta____ kappa____ phi______ frames
    -      105.9955  -30.0000 -180.0000 99

#__ type_ start__ end____ width___ exp.time_
 10 omega   34.00  121.00   1.0000    4.0000
omega____ theta____ kappa____ phi______ frames
    -      105.9955 -125.0000  -90.0000 87

#__ type_ start__ end____ width___ exp.time_
 11 omega   31.00  130.00   1.0000    4.0000
omega____ theta____ kappa____ phi______ frames
    -      105.9955  -30.0000   90.0000 99

#__ type_ start__ end____ width___ exp.time_
 12 omega   25.00  109.00   1.0000    4.0000
omega____ theta____ kappa____ phi______ frames
    -      105.9955  -94.0000   30.0000 84

#__ type_ start__ end____ width___ exp.time_
 13 omega   32.00  137.00   1.0000    4.0000
omega____ theta____ kappa____ phi______ frames
    -      105.9955  -77.0000   60.0000 105

#__ type_ start__ end____ width___ exp.time_
 14 omega -112.00  -15.00   1.0000    1.0000
omega____ theta____ kappa____ phi______ frames
    -      -41.6909  -57.0000  150.0000 97

#__ type_ start__ end____ width___ exp.time_
 15 omega -112.00  -15.00   1.0000    1.0000
omega____ theta____ kappa____ phi______ frames
    -      -41.6909  -57.0000    0.0000 97

#__ type_ start__ end____ width___ exp.time_
 16 omega -116.00  -10.00   1.0000    1.0000
omega____ theta____ kappa____ phi______ frames
    -      -41.6909  -77.0000 -120.0000 106

#__ type_ start__ end____ width___ exp.time_
 17 omega -116.00  -10.00   1.0000    1.0000
omega____ theta____ kappa____ phi______ frames
    -      -41.6909  -77.0000   90.0000 106
;
_diffrn_measurement_device 'four-circle diffractometer'
_diffrn_measurement_device_type 'SuperNova, Dual, Cu at zero, AtlasS2'
_diffrn_measurement_method '\w scans'
_diffrn_orient_matrix_UB_11 -0.0721071000
_diffrn_orient_matrix_UB_12 0.0224118000
_diffrn_orient_matrix_UB_13 0.0506540000
_diffrn_orient_matrix_UB_21 0.0107831000
_diffrn_orient_matrix_UB_22 -0.1107073000
_diffrn_orient_matrix_UB_23 0.0300683000
_diffrn_orient_matrix_UB_31 0.0798301000
_diffrn_orient_matrix_UB_32 0.0351076000
_diffrn_orient_matrix_UB_33 0.0624251000
_diffrn_radiation_monochromator mirror
_diffrn_radiation_probe x-ray
_diffrn_radiation_type CuK\a
_diffrn_radiation_wavelength 1.54184
_diffrn_reflns_av_R_equivalents 0.0578
_diffrn_reflns_av_unetI/netI 0.0329
_diffrn_reflns_Laue_measured_fraction_full 0.998
_diffrn_reflns_Laue_measured_fraction_max 0.998
_diffrn_reflns_limit_h_max 17
_diffrn_reflns_limit_h_min -12
_diffrn_reflns_limit_k_max 15
_diffrn_reflns_limit_k_min -14
_diffrn_reflns_limit_l_max 21
_diffrn_reflns_limit_l_min -17
_diffrn_reflns_number 30269
_diffrn_reflns_point_group_measured_fraction_full 0.998
_diffrn_reflns_point_group_measured_fraction_max 0.998
_diffrn_reflns_theta_full 67.684
_diffrn_reflns_theta_max 68.100
_diffrn_reflns_theta_min 3.599
_diffrn_source 'sealed X-ray tube'
_diffrn_source_type 'SuperNova (Cu) X-ray Source'
_exptl_absorpt_coefficient_mu 1.798
_exptl_absorpt_correction_T_max 0.962
_exptl_absorpt_correction_T_min 0.883
_exptl_absorpt_correction_type gaussian
_exptl_absorpt_process_details
;
CrysAlisPro, Agilent Technologies,
Version 1.171.37.35 (release 13-08-2014 CrysAlis171 .NET)
(compiled Aug 13 2014,18:06:01)
Numerical absorption correction based on gaussian integration over
            a multifaceted crystal model
Empirical absorption correction using spherical harmonics,
 implemented in SCALE3 ABSPACK scaling algorithm.
;
_exptl_crystal_colour 'clear colourless'
_exptl_crystal_colour_lustre clear
_exptl_crystal_colour_primary colourless
_exptl_crystal_density_diffrn 1.098
_exptl_crystal_description plate
_exptl_crystal_F_000 1224
_exptl_crystal_size_max 0.3828
_exptl_crystal_size_mid 0.3238
_exptl_crystal_size_min 0.1131
_refine_diff_density_max 0.676
_refine_diff_density_min -0.276
_refine_diff_density_rms 0.048
_refine_ls_extinction_method none
_refine_ls_goodness_of_fit_ref 1.056
_refine_ls_hydrogen_treatment mixed
_refine_ls_matrix_type full
_refine_ls_number_parameters 371
_refine_ls_number_reflns 6166
_refine_ls_number_restraints 0
_refine_ls_restrained_S_all 1.056
_refine_ls_R_factor_all 0.0415
_refine_ls_R_factor_gt 0.0393
_refine_ls_shift/su_max 0.001
_refine_ls_shift/su_mean 0.000
_refine_ls_structure_factor_coef Fsqd
_refine_ls_weighting_details 'w=1/[\s^2^(Fo^2^)+(0.0640P)^2^+0.9850P] where P=(Fo^2^+2Fc^2^)/3'
_refine_ls_weighting_scheme calc
_refine_ls_wR_factor_gt 0.1076
_refine_ls_wR_factor_ref 0.1101
_reflns_Friedel_coverage 0.000
_reflns_number_gt 5756
_reflns_number_total 6166
_reflns_threshold_expression 'I > 2\s(I)'
_cod_data_source_file c6dt04659b2.cif
_cod_data_source_block hasj161012a
_cod_depositor_comments 'Adding full bibliography for 7041815--7041821.cif.'
_cod_database_code 7041819
_chemical_oxdiff_formula 'C H N Ca O Si '
_shelx_space_group_comment
;
The symmetry employed for this shelxl refinement is uniquely defined
by the following loop, which should always be used as a source of
symmetry information in preference to the above space-group names.
They are only intended as comments.
;
_reflns_odcompleteness_completeness 99.92
_reflns_odcompleteness_iscentric 1
_reflns_odcompleteness_theta 67.96
_olex2_refinement_description
;
1. Fixed Uiso
 At 1.2 times of:
  All C(H) groups, All C(H,H) groups
 At 1.5 times of:
  All C(H,H,H) groups
2.a Ternary CH refined with riding coordinates:
 C24(H24), C15(H15), C12(H12), C27(H27)
2.b Secondary CH2 refined with riding coordinates:
 C30(H30A,H30B), C31(H31A,H31B), C33(H33A,H33B), C32(H32A,H32B)
2.c Aromatic/amide H refined with riding coordinates:
 C10(H10), C8(H8), C9(H9), C22(H22), C20(H20), C21(H21)
2.d Idealised Me refined as rotating group:
 C4(H4A,H4B,H4C), C5(H5A,H5B,H5C), C14(H14A,H14B,H14C), C17(H17A,H17B,H17C),
 C16(H16A,H16B,H16C), C25(H25A,H25B,H25C), C13(H13A,H13B,H13C), C34(H34A,H34B,
 H34C), C29(H29A,H29B,H29C), C28(H28A,H28B,H28C), C26(H26A,H26B,H26C)
;
_shelx_shelxl_version_number 2014/7
_olex2_date_sample_data_collection 2016-10-12
_olex2_submission_original_sample_id hasj161012a
_olex2_submission_special_instructions 'No special instructions were received'

loop_
_space_group_symop_operation_xyz
'x, y, z'
'-x+1/2, y+1/2, -z+1/2'
'-x, -y, -z'
'x-1/2, -y-1/2, z-1/2'

loop_
_atom_site_label
_atom_site_type_symbol
_atom_site_fract_x
_atom_site_fract_y
_atom_site_fract_z
_atom_site_U_iso_or_equiv
_atom_site_adp_type
_atom_site_occupancy
_atom_site_site_symmetry_order
_atom_site_calc_flag
_atom_site_refinement_flags_posn
Ca1 Ca 0.41010(2) 0.52590(2) 0.55080(2) 0.01577(10) Uani 1 1 d .
O1 O 0.45372(7) 0.57540(8) 0.68186(5) 0.0240(2) Uani 1 1 d .
N2 N 0.27245(8) 0.43563(9) 0.56399(6) 0.0159(2) Uani 1 1 d .
N1 N 0.29739(8) 0.65588(8) 0.51864(6) 0.0157(2) Uani 1 1 d .
N3 N 0.49339(10) 0.58446(11) 0.84055(7) 0.0293(3) Uani 1 1 d .
C3 C 0.20196(10) 0.47970(11) 0.58937(8) 0.0188(3) Uani 1 1 d .
C1 C 0.22426(10) 0.66656(11) 0.55237(7) 0.0179(3) Uani 1 1 d .
C2 C 0.18615(10) 0.58665(11) 0.59021(8) 0.0193(3) Uani 1 1 d .
C6 C 0.31726(10) 0.73930(10) 0.47265(8) 0.0173(3) Uani 1 1 d .
C11 C 0.27588(10) 0.73946(11) 0.39648(8) 0.0195(3) Uani 1 1 d .
C18 C 0.26919(10) 0.32686(11) 0.55272(8) 0.0183(3) Uani 1 1 d .
C19 C 0.21711(10) 0.28672(11) 0.48620(8) 0.0216(3) Uani 1 1 d .
C24 C 0.16623(11) 0.35652(12) 0.42543(8) 0.0247(3) Uani 1 1 d .
H24 H 0.1706 0.4283 0.4452 0.030 Uiso 1 1 calc R
C23 C 0.32117(10) 0.26069(11) 0.60556(8) 0.0213(3) Uani 1 1 d .
C7 C 0.37945(10) 0.81808(11) 0.50227(8) 0.0194(3) Uani 1 1 d .
C15 C 0.22082(11) 0.64642(12) 0.36201(8) 0.0240(3) Uani 1 1 d .
H15 H 0.2482 0.5848 0.3906 0.029 Uiso 1 1 calc R
C12 C 0.43723(11) 0.81040(11) 0.58029(8) 0.0226(3) Uani 1 1 d .
H12 H 0.4132 0.7504 0.6055 0.027 Uiso 1 1 calc R
C10 C 0.28908(10) 0.82507(12) 0.35369(8) 0.0232(3) Uani 1 1 d .
H10 H 0.2598 0.8273 0.3028 0.028 Uiso 1 1 calc R
C8 C 0.39084(11) 0.90190(11) 0.45694(9) 0.0239(3) Uani 1 1 d .
H8 H 0.4315 0.9564 0.4766 0.029 Uiso 1 1 calc R
C9 C 0.34411(11) 0.90709(12) 0.38399(9) 0.0254(3) Uani 1 1 d .
H9 H 0.3497 0.9664 0.3548 0.030 Uiso 1 1 calc R
C22 C 0.31616(12) 0.15513(12) 0.59239(9) 0.0272(3) Uani 1 1 d .
H22 H 0.3502 0.1099 0.6282 0.033 Uiso 1 1 calc R
C30 C 0.54883(11) 0.57615(13) 0.72231(9) 0.0284(3) Uani 1 1 d .
H30A H 0.5721 0.6477 0.7274 0.034 Uiso 1 1 calc R
H30B H 0.5895 0.5370 0.6941 0.034 Uiso 1 1 calc R
C27 C 0.38259(11) 0.30095(11) 0.67611(8) 0.0241(3) Uani 1 1 d .
H27 H 0.3783 0.3776 0.6755 0.029 Uiso 1 1 calc R
C4 C 0.17549(11) 0.76984(11) 0.55185(9) 0.0251(3) Uani 1 1 d .
H4A H 0.2190 0.8202 0.5789 0.038 Uiso 1 1 calc GR
H4B H 0.1205 0.7632 0.5760 0.038 Uiso 1 1 calc GR
H4C H 0.1555 0.7928 0.5003 0.038 Uiso 1 1 calc GR
C31 C 0.55447(12) 0.52916(13) 0.79889(9) 0.0293(4) Uani 1 1 d .
H31A H 0.5353 0.4562 0.7939 0.035 Uiso 1 1 calc R
H31B H 0.6200 0.5321 0.8261 0.035 Uiso 1 1 calc R
C5 C 0.12965(11) 0.41442(12) 0.61883(10) 0.0293(4) Uani 1 1 d .
H5A H 0.0843 0.3873 0.5769 0.044 Uiso 1 1 calc GR
H5B H 0.0967 0.4566 0.6505 0.044 Uiso 1 1 calc GR
H5C H 0.1612 0.3573 0.6481 0.044 Uiso 1 1 calc GR
C20 C 0.21488(11) 0.18067(12) 0.47531(9) 0.0271(3) Uani 1 1 d .
H20 H 0.1799 0.1530 0.4307 0.032 Uiso 1 1 calc R
C21 C 0.26296(12) 0.11498(12) 0.52861(10) 0.0302(4) Uani 1 1 d .
H21 H 0.2593 0.0428 0.5212 0.036 Uiso 1 1 calc R
C33 C 0.39719(12) 0.58168(14) 0.79992(9) 0.0300(4) Uani 1 1 d .
H33A H 0.3558 0.6202 0.8278 0.036 Uiso 1 1 calc R
H33B H 0.3749 0.5097 0.7947 0.036 Uiso 1 1 calc R
C14 C 0.42994(13) 0.90521(12) 0.62837(9) 0.0303(4) Uani 1 1 d .
H14A H 0.4554 0.9650 0.6061 0.045 Uiso 1 1 calc GR
H14B H 0.4658 0.8937 0.6785 0.045 Uiso 1 1 calc GR
H14C H 0.3640 0.9177 0.6313 0.045 Uiso 1 1 calc GR
C32 C 0.39300(12) 0.62899(13) 0.72379(9) 0.0293(4) Uani 1 1 d .
H32A H 0.3276 0.6265 0.6962 0.035 Uiso 1 1 calc R
H32B H 0.4122 0.7019 0.7294 0.035 Uiso 1 1 calc R
C17 C 0.23141(13) 0.63004(14) 0.28077(9) 0.0332(4) Uani 1 1 d .
H17A H 0.1997 0.6858 0.2500 0.050 Uiso 1 1 calc GR
H17B H 0.2031 0.5642 0.2630 0.050 Uiso 1 1 calc GR
H17C H 0.2982 0.6297 0.2773 0.050 Uiso 1 1 calc GR
C16 C 0.11702(12) 0.65051(14) 0.36808(10) 0.0331(4) Uani 1 1 d .
H16A H 0.1108 0.6483 0.4207 0.050 Uiso 1 1 calc GR
H16B H 0.0843 0.5916 0.3419 0.050 Uiso 1 1 calc GR
H16C H 0.0893 0.7143 0.3455 0.050 Uiso 1 1 calc GR
C25 C 0.21378(14) 0.35388(15) 0.35725(10) 0.0377(4) Uani 1 1 d .
H25A H 0.2784 0.3787 0.3710 0.057 Uiso 1 1 calc GR
H25B H 0.1792 0.3980 0.3182 0.057 Uiso 1 1 calc GR
H25C H 0.2142 0.2833 0.3388 0.057 Uiso 1 1 calc GR
C13 C 0.54011(12) 0.78894(13) 0.57584(9) 0.0309(4) Uani 1 1 d .
H13A H 0.5447 0.7237 0.5499 0.046 Uiso 1 1 calc GR
H13B H 0.5771 0.7849 0.6263 0.046 Uiso 1 1 calc GR
H13C H 0.5644 0.8445 0.5484 0.046 Uiso 1 1 calc GR
C34 C 0.49950(16) 0.54184(16) 0.91488(9) 0.0424(5) Uani 1 1 d .
H34A H 0.4791 0.4700 0.9112 0.064 Uiso 1 1 calc GR
H34B H 0.4590 0.5812 0.9422 0.064 Uiso 1 1 calc GR
H34C H 0.5646 0.5456 0.9413 0.064 Uiso 1 1 calc GR
C29 C 0.48544(12) 0.27154(16) 0.67844(11) 0.0385(4) Uani 1 1 d .
H29A H 0.4917 0.1966 0.6803 0.058 Uiso 1 1 calc GR
H29B H 0.5242 0.3015 0.7228 0.058 Uiso 1 1 calc GR
H29C H 0.5063 0.2976 0.6337 0.058 Uiso 1 1 calc GR
C28 C 0.34955(14) 0.26269(16) 0.74604(10) 0.0411(4) Uani 1 1 d .
H28A H 0.2832 0.2801 0.7433 0.062 Uiso 1 1 calc GR
H28B H 0.3868 0.2953 0.7900 0.062 Uiso 1 1 calc GR
H28C H 0.3574 0.1880 0.7498 0.062 Uiso 1 1 calc GR
C26 C 0.06250(13) 0.32955(18) 0.40362(12) 0.0480(5) Uani 1 1 d .
H26A H 0.0562 0.2597 0.3834 0.072 Uiso 1 1 calc GR
H26B H 0.0321 0.3781 0.3658 0.072 Uiso 1 1 calc GR
H26C H 0.0326 0.3336 0.4476 0.072 Uiso 1 1 calc GR
H2 H 0.1356(12) 0.6062(13) 0.6139(10) 0.020(4) Uiso 1 1 d .
H H 0.5587(17) 0.4959(19) 0.5636(14) 0.058(7) Uiso 1 1 d .

loop_
_atom_site_aniso_label
_atom_site_aniso_U_11
_atom_site_aniso_U_22
_atom_site_aniso_U_33
_atom_site_aniso_U_23
_atom_site_aniso_U_13
_atom_site_aniso_U_12
Ca1 0.01401(16) 0.01704(16) 0.01657(16) 0.00201(9) 0.00353(11) 0.00100(9)
O1 0.0225(5) 0.0317(6) 0.0170(5) -0.0007(4) 0.0014(4) 0.0010(4)
N2 0.0160(6) 0.0154(6) 0.0164(5) 0.0010(4) 0.0031(4) -0.0008(4)
N1 0.0161(6) 0.0152(5) 0.0155(5) 0.0010(4) 0.0015(4) -0.0005(4)
N3 0.0361(8) 0.0337(7) 0.0166(6) 0.0024(5) 0.0007(5) -0.0059(6)
C3 0.0180(7) 0.0207(7) 0.0179(7) 0.0014(5) 0.0042(5) -0.0018(5)
C1 0.0176(7) 0.0185(7) 0.0168(6) -0.0011(5) 0.0009(5) 0.0015(5)
C2 0.0174(7) 0.0211(7) 0.0209(7) -0.0011(5) 0.0077(6) 0.0019(5)
C6 0.0170(7) 0.0157(6) 0.0195(7) 0.0025(5) 0.0043(5) 0.0030(5)
C11 0.0164(7) 0.0215(7) 0.0203(7) 0.0017(5) 0.0027(5) 0.0011(5)
C18 0.0165(7) 0.0174(7) 0.0224(7) 0.0005(5) 0.0077(5) -0.0018(5)
C19 0.0176(7) 0.0214(7) 0.0266(7) -0.0038(6) 0.0060(6) -0.0015(5)
C24 0.0221(8) 0.0256(8) 0.0244(7) -0.0048(6) -0.0011(6) 0.0018(6)
C23 0.0237(7) 0.0198(7) 0.0221(7) 0.0024(6) 0.0083(6) 0.0004(6)
C7 0.0200(7) 0.0174(7) 0.0202(7) 0.0018(5) 0.0023(5) 0.0014(5)
C15 0.0256(8) 0.0252(7) 0.0195(7) 0.0024(6) -0.0009(6) -0.0032(6)
C12 0.0279(8) 0.0164(7) 0.0214(7) 0.0026(5) -0.0010(6) -0.0030(6)
C10 0.0220(7) 0.0276(8) 0.0189(7) 0.0056(6) 0.0007(6) 0.0018(6)
C8 0.0253(8) 0.0186(7) 0.0268(8) 0.0033(6) 0.0022(6) -0.0039(6)
C9 0.0281(8) 0.0221(7) 0.0259(8) 0.0098(6) 0.0045(6) 0.0001(6)
C22 0.0323(8) 0.0189(7) 0.0318(8) 0.0041(6) 0.0091(7) 0.0028(6)
C30 0.0235(8) 0.0384(9) 0.0215(7) 0.0010(6) -0.0009(6) -0.0043(7)
C27 0.0302(8) 0.0198(7) 0.0217(7) 0.0045(6) 0.0034(6) 0.0025(6)
C4 0.0257(8) 0.0209(7) 0.0311(8) 0.0023(6) 0.0112(6) 0.0051(6)
C31 0.0281(8) 0.0347(9) 0.0223(8) 0.0035(6) -0.0027(6) -0.0017(6)
C5 0.0270(8) 0.0228(8) 0.0429(9) 0.0009(7) 0.0198(7) -0.0018(6)
C20 0.0260(8) 0.0235(8) 0.0317(8) -0.0073(6) 0.0050(6) -0.0051(6)
C21 0.0368(9) 0.0161(7) 0.0396(9) -0.0033(6) 0.0122(7) -0.0021(6)
C33 0.0322(9) 0.0382(9) 0.0204(7) 0.0004(7) 0.0069(6) -0.0019(7)
C14 0.0406(9) 0.0235(8) 0.0251(8) -0.0021(6) 0.0014(7) -0.0025(7)
C32 0.0323(9) 0.0359(9) 0.0204(7) -0.0003(6) 0.0061(6) 0.0069(7)
C17 0.0408(10) 0.0361(9) 0.0211(8) -0.0034(7) 0.0016(7) -0.0100(7)
C16 0.0247(8) 0.0388(9) 0.0335(9) 0.0013(7) -0.0007(7) -0.0077(7)
C25 0.0442(11) 0.0401(10) 0.0300(9) 0.0048(7) 0.0094(8) 0.0113(8)
C13 0.0278(8) 0.0311(8) 0.0302(8) 0.0032(7) -0.0041(7) 0.0032(7)
C34 0.0555(12) 0.0507(11) 0.0192(8) 0.0055(8) 0.0020(8) -0.0090(9)
C29 0.0288(9) 0.0464(11) 0.0388(10) -0.0052(8) 0.0021(7) 0.0010(8)
C28 0.0460(11) 0.0539(12) 0.0240(8) 0.0058(8) 0.0079(8) -0.0065(9)
C26 0.0262(9) 0.0622(13) 0.0509(12) 0.0047(10) -0.0059(8) 0.0001(9)

loop_
_atom_type_symbol
_atom_type_description
_atom_type_scat_dispersion_real
_atom_type_scat_dispersion_imag
_atom_type_scat_source
C C 0.0181 0.0091 'International Tables Vol C Tables 4.2.6.8 and 6.1.1.4'
H H 0.0000 0.0000 'International Tables Vol C Tables 4.2.6.8 and 6.1.1.4'
Ca Ca 0.3641 1.2855 'International Tables Vol C Tables 4.2.6.8 and 6.1.1.4'
N N 0.0311 0.0180 'International Tables Vol C Tables 4.2.6.8 and 6.1.1.4'
O O 0.0492 0.0322 'International Tables Vol C Tables 4.2.6.8 and 6.1.1.4'

loop_
_exptl_crystal_face_index_h
_exptl_crystal_face_index_k
_exptl_crystal_face_index_l
_exptl_crystal_face_perp_dist
_exptl_oxdiff_crystal_face_indexfrac_h
_exptl_oxdiff_crystal_face_indexfrac_k
_exptl_oxdiff_crystal_face_indexfrac_l
_exptl_oxdiff_crystal_face_x
_exptl_oxdiff_crystal_face_y
_exptl_oxdiff_crystal_face_z
0 -7 7 0.1209 -0.0080 -7.0046 6.9848 0.1974 0.9854 0.1895
-9 3 5 0.1043 -9.0114 2.9931 4.9942 0.9698 -0.2784 -0.3025
4 -4 -10 0.1161 4.0096 -3.9886 -9.9911 -0.8846 0.1844 -0.4436
-5 -3 -8 0.2082 -5.0005 -2.9919 -7.9955 -0.1115 0.0369 -1.0034
-7 3 8 0.1041 -7.0115 2.9905 7.9914 0.9774 -0.1664 0.0441
-5 4 9 0.1280 -5.0098 3.9894 8.9919 0.9061 -0.2253 0.3014
1 4 10 0.1817 0.9955 3.9892 9.9928 0.5238 -0.1304 0.8433
9 0 1 0.1395 9.0083 0.0001 1.0019 -0.5988 0.1272 0.7817
9 -3 -5 0.0792 9.0114 -2.9931 -4.9942 -0.9698 0.2784 0.3025
-7 3 7 0.1076 -7.0108 2.9914 6.9925 0.9268 -0.1965 -0.0181
-8 0 8 0.0517 -8.0138 -0.0087 7.9880 0.9823 0.1547 -0.1414
9 1 -5 0.0799 9.0131 1.0056 -4.9901 -0.8801 -0.1642 0.4433
-6 1 10 0.0980 -6.0128 0.9893 9.9874 0.9616 0.1259 0.1782
8 0 -9 0.0599 8.0145 0.0097 -8.9868 -1.0329 -0.1849 0.0791
6 -1 -10 0.0711 6.0128 -0.9893 -9.9874 -0.9616 -0.1259 -0.1782
5 3 -10 0.1009 5.0135 3.0093 -9.9837 -0.7998 -0.5793 -0.1173
8 4 -4 0.1108 8.0126 4.0036 -3.9886 -0.6901 -0.4768 0.5312
6 3 6 0.1822 6.0030 2.9940 5.9981 -0.0619 -0.0864 0.9588
-1 -1 12 0.1669 -1.0101 -1.0114 11.9847 0.6572 0.4614 0.6320
-8 -4 1 0.1550 -8.0105 -4.0007 0.9920 0.5382 0.3864 -0.7180
-6 -3 -6 0.2071 -6.0030 -2.9940 -5.9981 0.0619 0.0864 -0.9588
7 0 7 0.1667 7.0020 -0.0059 6.9943 -0.1507 0.2865 0.9954
3 7 5 0.1575 3.0024 6.9933 5.0023 0.1936 -0.5914 0.7975
-5 6 -3 0.1725 -5.0003 6.0004 -2.9921 0.3435 -0.8082 -0.3753
-4 -5 -6 0.1887 -4.0018 -4.9931 -5.9995 -0.1272 0.3292 -0.8693
0 -8 -3 0.1756 -0.0012 -7.9946 -3.0046 -0.3313 0.7947 -0.4683
-5 6 7 0.1480 -5.0075 5.9907 6.9963 0.8497 -0.5069 0.2473
4 -6 -7 0.1333 4.0065 -5.9909 -6.9966 -0.7776 0.4961 -0.3272
-1 -5 -9 0.1693 -0.9966 -4.9899 -8.9950 -0.4956 0.2712 -0.8163
9 -1 -6 0.0623 9.0130 -0.9928 -5.9910 -0.9756 0.0270 0.3107
8 -2 -8 0.0571 8.0130 -1.9907 -7.9900 -1.0271 0.0665 0.0710
5 -2 -10 0.0833 5.0114 -1.9891 -9.9887 -0.9119 -0.0261 -0.2933
5 0 -11 0.0871 5.0130 0.0112 -10.9855 -0.9177 -0.2775 -0.2852
7 1 -9 0.0589 7.0140 1.0092 -8.9862 -0.9383 -0.3063 0.0344
-7 -1 9 0.0663 -7.0140 -1.0092 8.9862 0.9383 0.3063 -0.0344
8 2 -7 0.0751 8.0139 2.0071 -6.9871 -0.8868 -0.3459 0.2740
-2 6 -7 0.1741 -1.9944 6.0046 -6.9865 -0.0755 -0.8963 -0.3845
-1 8 -5 0.1940 -0.9940 8.0022 -4.9864 -0.0016 -1.0466 -0.1097
-7 3 -4 0.1971 -7.0029 3.0021 -3.9947 0.3699 -0.5280 -0.7030
-2 8 4 0.1699 -2.0015 7.9934 4.0028 0.5262 -0.7862 0.3707

loop_
_geom_angle_atom_site_label_1
_geom_angle_atom_site_label_2
_geom_angle_atom_site_label_3
_geom_angle
_geom_angle_site_symmetry_1
_geom_angle_site_symmetry_3
Ca1 Ca1 H 37.4(7) 3_666 .
O1 Ca1 Ca1 118.59(3) . 3_666
O1 Ca1 H 82.1(7) . .
N2 Ca1 Ca1 132.45(3) . 3_666
N2 Ca1 O1 96.13(4) . .
N2 Ca1 H 137.9(7) . .
N1 Ca1 Ca1 123.51(3) . 3_666
N1 Ca1 O1 95.79(4) . .
N1 Ca1 N2 79.80(4) . .
N1 Ca1 H 142.3(7) . .
C30 O1 Ca1 123.92(9) . .
C30 O1 C32 110.00(12) . .
C32 O1 Ca1 124.70(9) . .
C3 N2 Ca1 122.47(9) . .
C3 N2 C18 118.12(11) . .
C18 N2 Ca1 118.98(8) . .
C1 N1 Ca1 122.46(9) . .
C1 N1 C6 116.98(11) . .
C6 N1 Ca1 119.25(8) . .
C31 N3 C33 109.71(13) . .
C34 N3 C31 110.91(14) . .
C34 N3 C33 111.01(14) . .
N2 C3 C2 124.59(13) . .
N2 C3 C5 120.27(12) . .
C2 C3 C5 115.13(13) . .
N1 C1 C2 124.34(13) . .
N1 C1 C4 120.00(12) . .
C2 C1 C4 115.66(12) . .
C3 C2 C1 129.96(13) . .
C3 C2 H2 114.2(10) . .
C1 C2 H2 115.1(10) . .
C11 C6 N1 118.90(12) . .
C7 C6 N1 120.62(12) . .
C7 C6 C11 120.45(13) . .
C6 C11 C15 120.27(13) . .
C10 C11 C6 118.43(13) . .
C10 C11 C15 121.27(13) . .
C19 C18 N2 119.31(13) . .
C23 C18 N2 120.53(13) . .
C23 C18 C19 120.08(13) . .
C18 C19 C24 121.44(13) . .
C20 C19 C18 119.00(14) . .
C20 C19 C24 119.52(14) . .
C19 C24 H24 107.8 . .
C19 C24 C25 110.54(13) . .
C19 C24 C26 112.31(14) . .
C25 C24 H24 107.8 . .
C26 C24 H24 107.8 . .
C26 C24 C25 110.42(15) . .
C18 C23 C27 121.95(13) . .
C22 C23 C18 118.72(14) . .
C22 C23 C27 119.33(14) . .
C6 C7 C12 121.26(12) . .
C8 C7 C6 118.50(13) . .
C8 C7 C12 120.16(13) . .
C11 C15 H15 107.1 . .
C11 C15 C17 112.01(13) . .
C11 C15 C16 113.06(13) . .
C17 C15 H15 107.1 . .
C16 C15 H15 107.1 . .
C16 C15 C17 110.17(13) . .
C7 C12 H12 107.6 . .
C7 C12 C14 113.65(12) . .
C7 C12 C13 109.89(13) . .
C14 C12 H12 107.6 . .
C14 C12 C13 110.19(13) . .
C13 C12 H12 107.6 . .
C11 C10 H10 119.4 . .
C9 C10 C11 121.28(13) . .
C9 C10 H10 119.4 . .
C7 C8 H8 119.4 . .
C9 C8 C7 121.25(14) . .
C9 C8 H8 119.4 . .
C10 C9 H9 120.2 . .
C8 C9 C10 119.57(14) . .
C8 C9 H9 120.2 . .
C23 C22 H22 119.2 . .
C21 C22 C23 121.54(15) . .
C21 C22 H22 119.2 . .
O1 C30 H30A 109.4 . .
O1 C30 H30B 109.4 . .
O1 C30 C31 111.02(13) . .
H30A C30 H30B 108.0 . .
C31 C30 H30A 109.4 . .
C31 C30 H30B 109.4 . .
C23 C27 H27 107.9 . .
C23 C27 C29 110.86(13) . .
C23 C27 C28 111.84(13) . .
C29 C27 H27 107.9 . .
C28 C27 H27 107.9 . .
C28 C27 C29 110.14(14) . .
C1 C4 H4A 109.5 . .
C1 C4 H4B 109.5 . .
C1 C4 H4C 109.5 . .
H4A C4 H4B 109.5 . .
H4A C4 H4C 109.5 . .
H4B C4 H4C 109.5 . .
N3 C31 C30 110.13(13) . .
N3 C31 H31A 109.6 . .
N3 C31 H31B 109.6 . .
C30 C31 H31A 109.6 . .
C30 C31 H31B 109.6 . .
H31A C31 H31B 108.1 . .
C3 C5 H5A 109.5 . .
C3 C5 H5B 109.5 . .
C3 C5 H5C 109.5 . .
H5A C5 H5B 109.5 . .
H5A C5 H5C 109.5 . .
H5B C5 H5C 109.5 . .
C19 C20 H20 119.5 . .
C21 C20 C19 121.02(15) . .
C21 C20 H20 119.5 . .
C22 C21 C20 119.55(14) . .
C22 C21 H21 120.2 . .
C20 C21 H21 120.2 . .
N3 C33 H33A 109.8 . .
N3 C33 H33B 109.8 . .
N3 C33 C32 109.59(13) . .
H33A C33 H33B 108.2 . .
C32 C33 H33A 109.8 . .
C32 C33 H33B 109.8 . .
C12 C14 H14A 109.5 . .
C12 C14 H14B 109.5 . .
C12 C14 H14C 109.5 . .
H14A C14 H14B 109.5 . .
H14A C14 H14C 109.5 . .
H14B C14 H14C 109.5 . .
O1 C32 C33 111.20(13) . .
O1 C32 H32A 109.4 . .
O1 C32 H32B 109.4 . .
C33 C32 H32A 109.4 . .
C33 C32 H32B 109.4 . .
H32A C32 H32B 108.0 . .
C15 C17 H17A 109.5 . .
C15 C17 H17B 109.5 . .
C15 C17 H17C 109.5 . .
H17A C17 H17B 109.5 . .
H17A C17 H17C 109.5 . .
H17B C17 H17C 109.5 . .
C15 C16 H16A 109.5 . .
C15 C16 H16B 109.5 . .
C15 C16 H16C 109.5 . .
H16A C16 H16B 109.5 . .
H16A C16 H16C 109.5 . .
H16B C16 H16C 109.5 . .
C24 C25 H25A 109.5 . .
C24 C25 H25B 109.5 . .
C24 C25 H25C 109.5 . .
H25A C25 H25B 109.5 . .
H25A C25 H25C 109.5 . .
H25B C25 H25C 109.5 . .
C12 C13 H13A 109.5 . .
C12 C13 H13B 109.5 . .
C12 C13 H13C 109.5 . .
H13A C13 H13B 109.5 . .
H13A C13 H13C 109.5 . .
H13B C13 H13C 109.5 . .
N3 C34 H34A 109.5 . .
N3 C34 H34B 109.5 . .
N3 C34 H34C 109.5 . .
H34A C34 H34B 109.5 . .
H34A C34 H34C 109.5 . .
H34B C34 H34C 109.5 . .
C27 C29 H29A 109.5 . .
C27 C29 H29B 109.5 . .
C27 C29 H29C 109.5 . .
H29A C29 H29B 109.5 . .
H29A C29 H29C 109.5 . .
H29B C29 H29C 109.5 . .
C27 C28 H28A 109.5 . .
C27 C28 H28B 109.5 . .
C27 C28 H28C 109.5 . .
H28A C28 H28B 109.5 . .
H28A C28 H28C 109.5 . .
H28B C28 H28C 109.5 . .
C24 C26 H26A 109.5 . .
C24 C26 H26B 109.5 . .
C24 C26 H26C 109.5 . .
H26A C26 H26B 109.5 . .
H26A C26 H26C 109.5 . .
H26B C26 H26C 109.5 . .

loop_
_geom_bond_atom_site_label_1
_geom_bond_atom_site_label_2
_geom_bond_distance
_geom_bond_site_symmetry_2
Ca1 Ca1 3.5208(5) 3_666
Ca1 O1 2.4479(10) .
Ca1 N2 2.3633(11) .
Ca1 N1 2.3519(11) .
Ca1 H 2.16(2) .
O1 C30 1.4419(19) .
O1 C32 1.4442(19) .
N2 C3 1.3246(18) .
N2 C18 1.4309(18) .
N1 C1 1.3238(18) .
N1 C6 1.4328(17) .
N3 C31 1.456(2) .
N3 C33 1.457(2) .
N3 C34 1.453(2) .
C3 C2 1.412(2) .
C3 C5 1.520(2) .
C1 C2 1.414(2) .
C1 C4 1.5184(19) .
C2 H2 0.950(18) .
C6 C11 1.412(2) .
C6 C7 1.408(2) .
C11 C15 1.523(2) .
C11 C10 1.394(2) .
C18 C19 1.410(2) .
C18 C23 1.407(2) .
C19 C24 1.519(2) .
C19 C20 1.395(2) .
C24 H24 1.0000 .
C24 C25 1.526(2) .
C24 C26 1.525(2) .
C23 C22 1.395(2) .
C23 C27 1.521(2) .
C7 C12 1.520(2) .
C7 C8 1.397(2) .
C15 H15 1.0000 .
C15 C17 1.532(2) .
C15 C16 1.528(2) .
C12 H12 1.0000 .
C12 C14 1.529(2) .
C12 C13 1.532(2) .
C10 H10 0.9500 .
C10 C9 1.387(2) .
C8 H8 0.9500 .
C8 C9 1.383(2) .
C9 H9 0.9500 .
C22 H22 0.9500 .
C22 C21 1.379(2) .
C30 H30A 0.9900 .
C30 H30B 0.9900 .
C30 C31 1.514(2) .
C27 H27 1.0000 .
C27 C29 1.531(2) .
C27 C28 1.524(2) .
C4 H4A 0.9800 .
C4 H4B 0.9800 .
C4 H4C 0.9800 .
C31 H31A 0.9900 .
C31 H31B 0.9900 .
C5 H5A 0.9800 .
C5 H5B 0.9800 .
C5 H5C 0.9800 .
C20 H20 0.9500 .
C20 C21 1.386(2) .
C21 H21 0.9500 .
C33 H33A 0.9900 .
C33 H33B 0.9900 .
C33 C32 1.511(2) .
C14 H14A 0.9800 .
C14 H14B 0.9800 .
C14 H14C 0.9800 .
C32 H32A 0.9900 .
C32 H32B 0.9900 .
C17 H17A 0.9800 .
C17 H17B 0.9800 .
C17 H17C 0.9800 .
C16 H16A 0.9800 .
C16 H16B 0.9800 .
C16 H16C 0.9800 .
C25 H25A 0.9800 .
C25 H25B 0.9800 .
C25 H25C 0.9800 .
C13 H13A 0.9800 .
C13 H13B 0.9800 .
C13 H13C 0.9800 .
C34 H34A 0.9800 .
C34 H34B 0.9800 .
C34 H34C 0.9800 .
C29 H29A 0.9800 .
C29 H29B 0.9800 .
C29 H29C 0.9800 .
C28 H28A 0.9800 .
C28 H28B 0.9800 .
C28 H28C 0.9800 .
C26 H26A 0.9800 .
C26 H26B 0.9800 .
C26 H26C 0.9800 .

loop_
_geom_torsion_atom_site_label_1
_geom_torsion_atom_site_label_2
_geom_torsion_atom_site_label_3
_geom_torsion_atom_site_label_4
_geom_torsion
Ca1 O1 C30 C31 -135.95(11)
Ca1 O1 C32 C33 135.40(11)
Ca1 N2 C3 C2 19.94(19)
Ca1 N2 C3 C5 -161.44(11)
Ca1 N2 C18 C19 -104.50(12)
Ca1 N2 C18 C23 72.26(14)
Ca1 N1 C1 C2 -23.26(19)
Ca1 N1 C1 C4 156.88(10)
Ca1 N1 C6 C11 102.42(12)
Ca1 N1 C6 C7 -75.49(14)
O1 C30 C31 N3 -57.80(17)
N2 C3 C2 C1 15.2(2)
N2 C18 C19 C24 1.5(2)
N2 C18 C19 C20 179.48(13)
N2 C18 C23 C22 -179.90(13)
N2 C18 C23 C27 -0.1(2)
N1 C1 C2 C3 -13.4(2)
N1 C6 C11 C15 -7.3(2)
N1 C6 C11 C10 174.55(12)
N1 C6 C7 C12 8.3(2)
N1 C6 C7 C8 -174.94(13)
N3 C33 C32 O1 58.63(18)
C3 N2 C18 C19 82.79(16)
C3 N2 C18 C23 -100.45(16)
C1 N1 C6 C11 -90.30(16)
C1 N1 C6 C7 91.79(16)
C6 N1 C1 C2 169.90(13)
C6 N1 C1 C4 -9.96(19)
C6 C11 C15 C17 -146.15(14)
C6 C11 C15 C16 88.66(16)
C6 C11 C10 C9 2.2(2)
C6 C7 C12 C14 -129.26(14)
C6 C7 C12 C13 106.75(16)
C6 C7 C8 C9 -1.5(2)
C11 C6 C7 C12 -169.59(13)
C11 C6 C7 C8 7.2(2)
C11 C10 C9 C8 3.4(2)
C18 N2 C3 C2 -167.62(13)
C18 N2 C3 C5 11.0(2)
C18 C19 C24 C25 110.29(16)
C18 C19 C24 C26 -125.89(16)
C18 C19 C20 C21 -0.1(2)
C18 C23 C22 C21 1.1(2)
C18 C23 C27 C29 -118.85(16)
C18 C23 C27 C28 117.80(16)
C19 C18 C23 C22 -3.2(2)
C19 C18 C23 C27 176.61(13)
C19 C20 C21 C22 -2.0(2)
C24 C19 C20 C21 177.96(14)
C23 C18 C19 C24 -175.32(13)
C23 C18 C19 C20 2.7(2)
C23 C22 C21 C20 1.5(2)
C7 C6 C11 C15 170.60(13)
C7 C6 C11 C10 -7.5(2)
C7 C8 C9 C10 -3.8(2)
C15 C11 C10 C9 -175.92(14)
C12 C7 C8 C9 175.34(14)
C10 C11 C15 C17 31.9(2)
C10 C11 C15 C16 -93.25(17)
C8 C7 C12 C14 54.0(2)
C8 C7 C12 C13 -69.97(17)
C22 C23 C27 C29 60.93(19)
C22 C23 C27 C28 -62.42(19)
C30 O1 C32 C33 -57.61(17)
C27 C23 C22 C21 -178.72(14)
C4 C1 C2 C3 166.45(15)
C31 N3 C33 C32 -58.54(17)
C5 C3 C2 C1 -163.46(15)
C20 C19 C24 C25 -67.72(19)
C20 C19 C24 C26 56.1(2)
C33 N3 C31 C30 58.30(17)
C32 O1 C30 C31 56.93(17)
C34 N3 C31 C30 -178.71(14)
C34 N3 C33 C32 178.53(15)
